data_4021463
loop_
_publ_author_name
'Natalia P\'erez-Hern\'andez'
'Mart\'in Febles'
'Cirilo P\'erez'
'Mat\'ias L. Rodr\'iguez'
'Concepci\'on Foces-Foces'
'Julio D. Mart\'in'

_publ_section_title
;
 Synthesis and Structure of Hydroxyl Acids of General Structure
 7,7-Alkenyl/alkynyl-5-hydroxymethyl-6-oxabicyclo[3.2.1]octane-
 1-carboxylic Acid
;
_journal_name_full 'Journal of Organic Chemistry'
_journal_page_first 1139
_journal_page_last 1151
_journal_paper_doi 10.1021/jo052237p
_journal_volume 71
_journal_year 2006
_chemical_formula_moiety 'C12 H20 O5'
_chemical_formula_sum 'C12 H20 O5'
_chemical_formula_weight 244.28
_chemical_name_systematic
;
 (4R*, 5R*, 7S*)-4-ethyl-4,7-dihidroxy-7-
hydroxymethyl-2-oxa-spiro[4.5]decan-1-one
;
_space_group_IT_number 14
_symmetry_cell_setting monoclinic
_symmetry_space_group_name_Hall '-P 2ybc'
_symmetry_space_group_name_H-M 'P 1 21/c 1'
_atom_sites_solution_hydrogens geom
_atom_sites_solution_primary direct
_atom_sites_solution_secondary difmap
_audit_creation_method SHELXL-97
_cell_angle_alpha 90.00
_cell_angle_beta 106.5350(10)
_cell_angle_gamma 90.00
_cell_formula_units_Z 4
_cell_length_a 9.4080(3)
_cell_length_b 10.1670(3)
_cell_length_c 13.3930(4)
_cell_measurement_reflns_used 2802
_cell_measurement_temperature 293(2)
_cell_measurement_theta_max 27.49
_cell_measurement_theta_min 2.26
_cell_volume 1228.08(6)
_computing_cell_refinement 'HKL Denzo and Scalepack (Otwinowski & Minor 1997)'
_computing_data_collection 'Collect (Nonius BV, 2000)'
_computing_data_reduction 'HKL Denzo and Scalepak (Otwinowski & Minor, 1997)'
_computing_molecular_graphics 'PLATON (Spek, 2003)'
_computing_publication_material 'SHELXL-97, WinGX (Farrugia, 1999) and PLATON'
_computing_structure_refinement 'SHELXL-97 (Sheldrick, 1997)'
_computing_structure_solution 'SIR97 (Altomare et al., 1999)'
_diffrn_ambient_temperature 293(2)
_diffrn_detector_area_resol_mean 9
_diffrn_measured_fraction_theta_full 0.995
_diffrn_measured_fraction_theta_max 0.995
_diffrn_measurement_device '95mm CCD camera on \k-goniostat'
_diffrn_measurement_device_type KappaCCD
_diffrn_measurement_method '\f and \w'
_diffrn_radiation_monochromator 'horizontally mounted graphite crystal'
_diffrn_radiation_source 'fine-focus sealed tube'
_diffrn_radiation_type MoK\a
_diffrn_radiation_wavelength 0.71073
_diffrn_reflns_av_R_equivalents 0.0000
_diffrn_reflns_av_sigmaI/netI 0.0443
_diffrn_reflns_limit_h_max 12
_diffrn_reflns_limit_h_min 0
_diffrn_reflns_limit_k_max 13
_diffrn_reflns_limit_k_min 0
_diffrn_reflns_limit_l_max 16
_diffrn_reflns_limit_l_min -17
_diffrn_reflns_number 2802
_diffrn_reflns_theta_full 27.49
_diffrn_reflns_theta_max 27.49
_diffrn_reflns_theta_min 2.26
_exptl_absorpt_coefficient_mu 0.102
_exptl_absorpt_correction_T_max 0.9949
_exptl_absorpt_correction_T_min 0.9508
_exptl_absorpt_correction_type none
_exptl_crystal_colour colourless
_exptl_crystal_density_diffrn 1.321
_exptl_crystal_density_method 'not measured'
_exptl_crystal_description plate
_exptl_crystal_F_000 528
_exptl_crystal_size_max 0.50
_exptl_crystal_size_mid 0.30
_exptl_crystal_size_min 0.05
_refine_diff_density_max 0.351
_refine_diff_density_min -0.304
_refine_diff_density_rms 0.110
_refine_ls_extinction_method none
_refine_ls_goodness_of_fit_ref 1.060
_refine_ls_hydrogen_treatment mixed
_refine_ls_matrix_type full
_refine_ls_number_parameters 154
_refine_ls_number_reflns 2802
_refine_ls_number_restraints 0
_refine_ls_restrained_S_all 1.060
_refine_ls_R_factor_all 0.0844
_refine_ls_R_factor_gt 0.0579
_refine_ls_shift/su_max 0.001
_refine_ls_shift/su_mean 0.000
_refine_ls_structure_factor_coef Fsqd
_refine_ls_weighting_details 'calc w=1/[\s^2^(Fo^2^)+(0.0956P)^2^+0.4717P] where P=(Fo^2^+2Fc^2^)/3'
_refine_ls_weighting_scheme calc
_refine_ls_wR_factor_gt 0.1540
_refine_ls_wR_factor_ref 0.1862
_reflns_number_gt 2160
_reflns_number_total 2802
_reflns_threshold_expression >2sigma(I)
_cod_data_source_file jo052237psi20051102_104042_8.cif
_cod_depositor_comments
;
The following automatic conversions were performed:
'_symmetry_cell_setting' value 'Monoclinic' changed to 'monoclinic'
according to '/home/saulius/struct/CIF-dictionaries/cif_core.dic'
dictionary named 'cif_core.dic' version 2.4.1 from 2010-06-29.

Automatic conversion script
Id: cif_fix_enum 1527 2010-12-29 10:47:43Z saulius 
;
_cod_original_sg_symbol_H-M 'P 21/c'
_cod_database_code 4021463

loop_
_symmetry_equiv_pos_as_xyz
'x, y, z'
'-x, y+1/2, -z+1/2'
'-x, -y, -z'
'x, -y-1/2, z-1/2'

loop_
_atom_site_label
_atom_site_type_symbol
_atom_site_fract_x
_atom_site_fract_y
_atom_site_fract_z
_atom_site_U_iso_or_equiv
_atom_site_adp_type
_atom_site_occupancy
_atom_site_symmetry_multiplicity
_atom_site_calc_flag
_atom_site_refinement_flags
O1 O 0.11834(17) 0.12044(15) 0.08805(13) 0.0428(4) Uani 1 1 d .
H1 H 0.1656 0.1337 0.1488 0.051 Uiso 1 1 d R
O2 O 0.17378(18) -0.03771(16) -0.06664(14) 0.0535(5) Uani 1 1 d .
H2 H 0.0994 -0.0763 -0.0619 0.064 Uiso 1 1 d R
O3 O 0.31143(19) 0.17366(18) 0.27702(13) 0.0511(5) Uani 1 1 d .
O4 O 0.53336(19) 0.26163(17) 0.33651(11) 0.0486(5) Uani 1 1 d .
O5 O 0.65616(18) 0.12676(14) 0.19073(13) 0.0431(4) Uani 1 1 d .
H5 H 0.7020 0.1121 0.1482 0.052 Uiso 1 1 d R
C1 C 0.1958(2) 0.17798(19) 0.01981(16) 0.0329(5) Uani 1 1 d .
C2 C 0.1471(3) 0.3208(2) -0.00210(19) 0.0425(6) Uani 1 1 d .
H2A H 0.1822 0.3537 -0.0588 0.051 Uiso 1 1 d R
H2B H 0.0397 0.3251 -0.0238 0.051 Uiso 1 1 d R
C3 C 0.2065(2) 0.4071(2) 0.0926(2) 0.0425(6) Uani 1 1 d .
H3A H 0.1690 0.3766 0.1488 0.051 Uiso 1 1 d R
H3B H 0.1730 0.4968 0.0760 0.051 Uiso 1 1 d R
C4 C 0.3750(2) 0.40341(19) 0.12698(17) 0.0349(5) Uani 1 1 d .
H4A H 0.4111 0.4590 0.1878 0.042 Uiso 1 1 d R
H4B H 0.4116 0.4393 0.0719 0.042 Uiso 1 1 d R
C5 C 0.4382(2) 0.26282(17) 0.15351(15) 0.0265(4) Uani 1 1 d .
C6 C 0.3643(2) 0.16760(18) 0.06453(15) 0.0282(4) Uani 1 1 d .
H6A H 0.4085 0.1816 0.0082 0.034 Uiso 1 1 d R
H6B H 0.3882 0.0785 0.0895 0.034 Uiso 1 1 d R
C7 C 0.4167(3) 0.2258(2) 0.25812(17) 0.0359(5) Uani 1 1 d .
C8 C 0.1434(3) 0.0994(2) -0.08059(19) 0.0452(6) Uani 1 1 d .
H8A H 0.0373 0.1117 -0.1096 0.054 Uiso 1 1 d R
H8B H 0.1913 0.1335 -0.1305 0.054 Uiso 1 1 d R
C9 C 0.6501(3) 0.3120(3) 0.29529(18) 0.0444(6) Uani 1 1 d .
H9A H 0.7463 0.2795 0.3355 0.053 Uiso 1 1 d R
H9B H 0.6517 0.4074 0.2965 0.053 Uiso 1 1 d R
C10 C 0.6109(2) 0.26099(18) 0.18364(15) 0.0306(5) Uani 1 1 d .
C11 C 0.6827(2) 0.3405(2) 0.11472(17) 0.0367(5) Uani 1 1 d .
H11A H 0.6398 0.4280 0.1057 0.044 Uiso 1 1 d R
H11B H 0.6596 0.2994 0.0466 0.044 Uiso 1 1 d R
C12 C 0.8502(3) 0.3525(3) 0.1578(2) 0.0496(6) Uani 1 1 d .
H12A H 0.8882 0.4038 0.1109 0.059 Uiso 1 1 d R
H12B H 0.8939 0.2664 0.1651 0.059 Uiso 1 1 d R
H12C H 0.8741 0.3948 0.2246 0.059 Uiso 1 1 d R

loop_
_atom_site_aniso_label
_atom_site_aniso_U_11
_atom_site_aniso_U_22
_atom_site_aniso_U_33
_atom_site_aniso_U_23
_atom_site_aniso_U_13
_atom_site_aniso_U_12
O1 0.0374(9) 0.0490(9) 0.0491(9) -0.0064(7) 0.0240(7) -0.0135(7)
O2 0.0520(10) 0.0453(10) 0.0732(12) -0.0244(8) 0.0342(9) -0.0149(8)
O3 0.0567(11) 0.0626(11) 0.0445(10) 0.0018(8) 0.0312(9) -0.0086(8)
O4 0.0517(10) 0.0698(12) 0.0264(8) -0.0023(7) 0.0144(7) -0.0052(8)
O5 0.0447(9) 0.0379(8) 0.0534(10) 0.0114(7) 0.0247(8) 0.0147(6)
C1 0.0300(11) 0.0353(11) 0.0368(11) -0.0023(8) 0.0150(9) -0.0044(8)
C2 0.0331(12) 0.0425(13) 0.0487(14) 0.0029(10) 0.0065(10) 0.0055(9)
C3 0.0386(12) 0.0309(11) 0.0595(15) -0.0018(10) 0.0163(11) 0.0097(9)
C4 0.0359(11) 0.0237(10) 0.0459(12) -0.0038(8) 0.0129(9) 0.0011(8)
C5 0.0292(10) 0.0247(9) 0.0286(10) -0.0009(7) 0.0129(8) 0.0005(7)
C6 0.0320(10) 0.0248(9) 0.0326(10) -0.0023(7) 0.0172(8) -0.0010(7)
C7 0.0430(12) 0.0362(11) 0.0340(11) 0.0001(9) 0.0197(10) 0.0032(9)
C8 0.0403(13) 0.0508(14) 0.0448(13) -0.0093(10) 0.0124(11) -0.0116(10)
C9 0.0383(13) 0.0589(14) 0.0350(12) -0.0025(10) 0.0086(10) -0.0049(10)
C10 0.0298(10) 0.0317(10) 0.0314(10) 0.0008(8) 0.0107(8) 0.0026(8)
C11 0.0323(11) 0.0413(12) 0.0380(12) 0.0041(9) 0.0125(9) -0.0041(9)
C12 0.0337(12) 0.0556(15) 0.0601(16) 0.0016(12) 0.0144(11) -0.0050(10)

loop_
_atom_type_symbol
_atom_type_description
_atom_type_scat_dispersion_real
_atom_type_scat_dispersion_imag
_atom_type_scat_source
C C 0.0033 0.0016 'International Tables Vol C Tables 4.2.6.8 and 6.1.1.4'
H H 0.0000 0.0000 'International Tables Vol C Tables 4.2.6.8 and 6.1.1.4'
O O 0.0106 0.0060 'International Tables Vol C Tables 4.2.6.8 and 6.1.1.4'

loop_
_geom_angle_atom_site_label_1
_geom_angle_atom_site_label_2
_geom_angle_atom_site_label_3
_geom_angle
C1 O1 H1 109.4
C8 O2 H2 109.5
C7 O4 C9 109.74(16)
C10 O5 H5 109.5
O1 C1 C8 104.57(16)
O1 C1 C2 109.23(17)
C8 C1 C2 109.03(19)
O1 C1 C6 112.16(17)
C8 C1 C6 110.41(17)
C2 C1 C6 111.20(16)
C3 C2 C1 111.82(18)
C3 C2 H2A 109.2
C1 C2 H2A 109.2
C3 C2 H2B 109.3
C1 C2 H2B 109.3
H2A C2 H2B 107.9
C2 C3 C4 110.18(18)
C2 C3 H3A 109.6
C4 C3 H3A 109.6
C2 C3 H3B 109.6
C4 C3 H3B 109.6
H3A C3 H3B 108.1
C3 C4 C5 113.01(16)
C3 C4 H4A 109.0
C5 C4 H4A 109.0
C3 C4 H4B 109.0
C5 C4 H4B 109.0
H4A C4 H4B 107.8
C7 C5 C6 114.15(16)
C7 C5 C4 107.28(15)
C6 C5 C4 110.09(16)
C7 C5 C10 99.25(15)
C6 C5 C10 113.62(15)
C4 C5 C10 111.95(15)
C1 C6 C5 116.66(15)
C1 C6 H6A 108.1
C5 C6 H6A 108.1
C1 C6 H6B 108.2
C5 C6 H6B 108.1
H6A C6 H6B 107.3
O3 C7 O4 119.52(19)
O3 C7 C5 129.2(2)
O4 C7 C5 111.25(18)
O2 C8 C1 113.3(2)
O2 C8 H8A 108.9
C1 C8 H8A 108.9
O2 C8 H8B 109.0
C1 C8 H8B 108.9
H8A C8 H8B 107.7
O4 C9 C10 104.75(17)
O4 C9 H9A 110.8
C10 C9 H9A 110.8
O4 C9 H9B 110.8
C10 C9 H9B 110.8
H9A C9 H9B 108.9
O5 C10 C11 111.93(16)
O5 C10 C9 106.02(17)
C11 C10 C9 112.90(18)
O5 C10 C5 107.35(15)
C11 C10 C5 116.50(16)
C9 C10 C5 101.12(15)
C10 C11 C12 113.78(19)
C10 C11 H11A 108.8
C12 C11 H11A 108.8
C10 C11 H11B 108.8
C12 C11 H11B 108.7
H11A C11 H11B 107.7
C11 C12 H12A 109.5
C11 C12 H12B 109.5
H12A C12 H12B 109.5
C11 C12 H12C 109.4
H12A C12 H12C 109.5
H12B C12 H12C 109.5

loop_
_geom_bond_atom_site_label_1
_geom_bond_atom_site_label_2
_geom_bond_distance
O1 C1 1.445(2)
O1 H1 0.8200
O2 C8 1.424(3)
O2 H2 0.8200
O3 C7 1.212(3)
O4 C7 1.335(3)
O4 C9 1.455(3)
O5 C10 1.425(2)
O5 H5 0.8201
C1 C8 1.521(3)
C1 C2 1.526(3)
C1 C6 1.531(3)
C2 C3 1.512(3)
C2 H2A 0.9700
C2 H2B 0.9700
C3 C4 1.520(3)
C3 H3A 0.9700
C3 H3B 0.9700
C4 C5 1.550(3)
C4 H4A 0.9699
C4 H4B 0.9700
C5 C7 1.519(3)
C5 C6 1.539(3)
C5 C10 1.559(3)
C6 H6A 0.9700
C6 H6B 0.9699
C8 H8A 0.9701
C8 H8B 0.9700
C9 C10 1.525(3)
C9 H9A 0.9700
C9 H9B 0.9700
C10 C11 1.522(3)
C11 C12 1.521(3)
C11 H11A 0.9700
C11 H11B 0.9700
C12 H12A 0.9600
C12 H12B 0.9600
C12 H12C 0.9600

loop_
_geom_hbond_atom_site_label_D
_geom_hbond_atom_site_label_H
_geom_hbond_atom_site_label_A
_geom_hbond_distance_DH
_geom_hbond_distance_HA
_geom_hbond_distance_DA
_geom_hbond_angle_DHA
_geom_hbond_site_symmetry_A
O5 H5 O2 0.82 1.96 2.767(2) 165.9 3_655
O1 H1 O3 0.82 1.91 2.717(2) 167.0 .
O2 H2 O1 0.82 2.03 2.810(2) 159.2 3

loop_
_geom_torsion_atom_site_label_1
_geom_torsion_atom_site_label_2
_geom_torsion_atom_site_label_3
_geom_torsion_atom_site_label_4
_geom_torsion
O1 C1 C2 C3 71.0(2)
C8 C1 C2 C3 -175.26(18)
C6 C1 C2 C3 -53.3(2)
C1 C2 C3 C4 59.7(2)
C2 C3 C4 C5 -58.5(2)
C3 C4 C5 C7 -74.7(2)
C3 C4 C5 C6 50.0(2)
C3 C4 C5 C10 177.38(17)
O1 C1 C6 C5 -75.6(2)
C8 C1 C6 C5 168.25(17)
C2 C1 C6 C5 47.1(2)
C7 C5 C6 C1 75.8(2)
C4 C5 C6 C1 -44.9(2)
C10 C5 C6 C1 -171.38(16)
C9 O4 C7 O3 175.4(2)
C9 O4 C7 C5 -6.1(2)
C6 C5 C7 O3 -33.7(3)
C4 C5 C7 O3 88.5(3)
C10 C5 C7 O3 -154.9(2)
C6 C5 C7 O4 147.96(17)
C4 C5 C7 O4 -89.8(2)
C10 C5 C7 O4 26.8(2)
O1 C1 C8 O2 -58.8(2)
C2 C1 C8 O2 -175.54(18)
C6 C1 C8 O2 62.0(2)
C7 O4 C9 C10 -18.3(2)
O4 C9 C10 O5 -78.3(2)
O4 C9 C10 C11 158.84(17)
O4 C9 C10 C5 33.6(2)
C7 C5 C10 O5 75.80(17)
C6 C5 C10 O5 -45.8(2)
C4 C5 C10 O5 -171.25(16)
C7 C5 C10 C11 -157.83(17)
C6 C5 C10 C11 80.6(2)
C4 C5 C10 C11 -44.9(2)
C7 C5 C10 C9 -35.06(18)
C6 C5 C10 C9 -156.64(17)
C4 C5 C10 C9 77.9(2)
O5 C10 C11 C12 -65.2(2)
C9 C10 C11 C12 54.4(3)
C5 C10 C11 C12 170.78(18)
